data_7250806
loop_
_publ_author_name
'Ozeryanskii, Valery A.'
'Demidov, Oleg P.'
'Marchenko, Andrey V.'

_publ_section_title
;
 Intramolecular hydrogen bonding in 1,8-bis(dimethylamino)naphthalenes
 containing two to four heteroatomic functions in the ortho- and
 peri-positions: from CD3 to sulfur and selenium
;
_journal_issue 37
_journal_name_full CrystEngComm
_journal_page_first 6163
_journal_page_last 6173
_journal_paper_doi 10.1039/D5CE00621J
_journal_volume 27
_journal_year 2025
_chemical_formula_moiety '2(C18 H27 N2 S4), 2(B F4), C7 H8'
_chemical_formula_sum 'C43 H62 B2 F8 N4 S8'
_chemical_formula_weight 1065.06
_chemical_temperature_decomposition 498.1(10)
_space_group_crystal_system triclinic
_space_group_IT_number 2
_space_group_name_Hall '-P 1'
_space_group_name_H-M_alt 'P -1'
_atom_sites_solution_hydrogens mixed
_audit_creation_date 2022-06-07
_audit_creation_method
;
Olex2 1.5
(compiled 2022.04.07 svn.rca3783a0 for OlexSys, GUI svn.r6498)
;
_audit_update_record
;
2025-06-13 deposited with the CCDC.	2025-08-25 downloaded from the CCDC.
;
_cell_angle_alpha 71.122(2)
_cell_angle_beta 78.938(2)
_cell_angle_gamma 80.513(2)
_cell_formula_units_Z 2
_cell_length_a 12.0536(2)
_cell_length_b 14.2355(4)
_cell_length_c 15.5369(3)
_cell_measurement_reflns_used 19725
_cell_measurement_temperature 100.2(9)
_cell_measurement_theta_max 79.2660
_cell_measurement_theta_min 3.0430
_cell_volume 2460.49(10)
_computing_cell_refinement 'CrysAlisPro 1.171.41.118a (Rigaku OD, 2021)'
_computing_data_collection 'CrysAlisPro 1.171.41.118a (Rigaku OD, 2021)'
_computing_data_reduction 'CrysAlisPro 1.171.41.118a (Rigaku OD, 2021)'
_computing_molecular_graphics 'Olex2 1.5 (Dolomanov et al., 2009)'
_computing_publication_material 'Olex2 1.5 (Dolomanov et al., 2009)'
_computing_structure_refinement 'SHELXL 2014/7 (Sheldrick, 2015)'
_diffrn_ambient_environment N~2~
_diffrn_ambient_temperature 100.2(9)
_diffrn_detector 'Hybrid Pixel Array Detector'
_diffrn_detector_area_resol_mean 10.0000
_diffrn_detector_type HyPix
_diffrn_measured_fraction_theta_full 0.995
_diffrn_measured_fraction_theta_max 0.995
_diffrn_measurement_details
;
List of Runs (angles in degrees, time in seconds):

  # Type    Start    End  Width  t~exp~   \w     \q     \k     \f   Frames
#--------------------------------------------------------------------------
  1  \w   -118.00 -39.00   0.50    0.25    --  -47.35 -42.00-106.00  158
  2  \w    -16.00  11.00   0.50    0.25    --  -47.35  42.00  45.00   54
  3  \w     58.00 113.00   0.50    0.25    --   47.35  42.00  45.00  110
  4  \w    -20.00  46.00   0.50    0.25    --   47.35 -42.00-106.00  132
  5  \w   -164.00-116.00   0.50    0.90    -- -106.00 -42.00-106.00   96
  6  \w    102.00 178.00   0.50    0.90    --  113.25  42.00  45.00  152
  7  \w   -119.00 -93.00   0.50    0.25    --  -47.35-125.00-150.00   52
  8  \w     -5.00  41.00   0.50    0.25    --   47.35 -37.00 -30.00   92
  9  \w     30.00  69.00   0.50    0.25    --   47.35 -77.00  60.00   78
 10  \w    -25.00  26.00   0.50    0.25    --   47.35 -19.00 120.00  102
 11  \w     34.00  85.00   0.50    0.25    --   47.35-125.00-150.00  102
 12  \w     76.00 102.00   0.50    0.25    --   47.35 125.00 -90.00   52
 13  \w    -11.00  14.00   0.50    0.25    --   47.35 -77.00  60.00   50
 14  \w   -112.00 -87.00   0.50    0.90    -- -106.00 125.00  90.00   50
 15  \w   -154.00 -94.00   0.50    0.90    -- -106.00 -15.00 -30.00  120
 16  \w    -81.00 -52.00   0.50    0.90    -- -106.00 135.00  85.81   58
 17  \w   -108.00 -82.00   0.50    0.90    -- -106.00 112.00 152.26   52
 18  \w   -102.00 -36.00   0.50    0.90    -- -106.00 125.00   0.00  132
 19  \w    -71.00 -43.00   0.50    0.90    -- -106.00  61.00-150.00   56
 20  \w    -79.00 -42.00   0.50    0.90    -- -106.00 125.00  90.00   74
 21  \w    -66.00 -40.00   0.50    0.90    -- -106.00  61.00 -60.00   52
 22  \w   -107.00 -81.00   0.50    0.90    -- -106.00 108.00  80.97   52
 23  \w    -82.00 -56.00   0.50    0.90    -- -106.00 143.00 -40.87   52
 24  \w    -81.00 -33.00   0.50    0.90    -- -106.00 137.00 -92.40   96
 25  \w   -125.00 -99.00   0.50    0.90    -- -106.00 143.00 -40.87   52
 26  \w   -141.00-106.00   0.50    0.90    -- -106.00 -30.00-150.00   70
 27  \w   -119.00 -85.00   0.50    0.90    -- -106.00 135.00  85.81   68
 28  \w    -60.00 -35.00   0.50    0.90    -- -106.00  61.00 -90.00   50
 29  \w    -69.00 -44.00   0.50    0.90    -- -106.00  61.00 -30.00   50
 30  \w   -120.00 -90.00   0.50    0.90    -- -106.00 137.00 -92.40   60
 31  \w     44.00  70.00   0.50    0.90    --  113.25 -77.00-150.00   52
 32  \w     64.00  91.00   0.50    0.90    --  113.25 -94.00 -30.00   54
 33  \w     93.00 129.00   0.50    0.90    --  113.25-149.00 -10.74   72
 34  \w     49.00  76.00   0.50    0.90    --  113.25-149.00 -10.74   54
 35  \w     98.00 173.00   0.50    0.90    --  113.25  61.00  60.00  150
 36  \w     72.00  98.00   0.50    0.90    --  113.25 -77.00-150.00   52
 37  \w    102.00 169.00   0.50    0.90    --  113.25  45.00   0.00  134
 38  \w    102.00 161.00   0.50    0.90    --  113.25  30.00-180.00  118
 39  \w     46.00  71.00   0.50    0.90    --  113.25 -61.00  60.00   50
 40  \w     51.00 105.00   0.50    0.90    --  113.25 -77.00  30.00  108
 41  \w    104.00 177.00   0.50    0.90    --  113.25  15.00 150.00  146
 42  \w     42.00  79.00   0.50    0.90    --  113.25 -94.00-180.00   74
 43  \w     43.00 110.00   0.50    0.90    --  113.25-125.00 -90.00  134
 44  \w    104.00 177.00   0.50    0.90    --  113.25  45.00  90.00  146
 45  \w     70.00 105.00   0.50    0.90    --  113.25 -94.00 150.00   70
 46  \w     56.00 107.00   0.50    0.90    --  113.25-125.00 150.00  102
 47  \w     46.00 109.00   0.50    0.90    --  113.25-125.00   0.00  126
 48  \w     42.00 104.50   0.50    0.90    --  113.25-125.00-120.00  125
;
_diffrn_measurement_device 'four-circle diffractometer'
_diffrn_measurement_device_type 'XtaLAB Synergy, Single source at home/near, HyPix'
_diffrn_measurement_method '\w scans'
_diffrn_orient_matrix_type 'CrysAlisPro convention (1999,Acta A55,543-557)'
_diffrn_orient_matrix_UB_11 -0.1057428000
_diffrn_orient_matrix_UB_12 0.0233516000
_diffrn_orient_matrix_UB_13 -0.0486320000
_diffrn_orient_matrix_UB_21 -0.0120864000
_diffrn_orient_matrix_UB_22 -0.1124476000
_diffrn_orient_matrix_UB_23 0.0284345000
_diffrn_orient_matrix_UB_31 -0.0764346000
_diffrn_orient_matrix_UB_32 0.0073029000
_diffrn_orient_matrix_UB_33 0.0897505000
_diffrn_radiation_monochromator mirror
_diffrn_radiation_probe x-ray
_diffrn_radiation_type 'Cu K\a'
_diffrn_radiation_wavelength 1.54184
_diffrn_reflns_av_R_equivalents 0.0439
_diffrn_reflns_av_unetI/netI 0.0434
_diffrn_reflns_Laue_measured_fraction_full 0.995
_diffrn_reflns_Laue_measured_fraction_max 0.995
_diffrn_reflns_limit_h_max 14
_diffrn_reflns_limit_h_min -14
_diffrn_reflns_limit_k_max 17
_diffrn_reflns_limit_k_min -17
_diffrn_reflns_limit_l_max 18
_diffrn_reflns_limit_l_min -16
_diffrn_reflns_number 28891
_diffrn_reflns_point_group_measured_fraction_full 0.995
_diffrn_reflns_point_group_measured_fraction_max 0.995
_diffrn_reflns_theta_full 67.498
_diffrn_reflns_theta_max 67.498
_diffrn_reflns_theta_min 3.040
_diffrn_source 'micro-focus sealed X-ray tube'
_diffrn_source_type 'PhotonJet (Cu) X-ray Source'
_exptl_absorpt_coefficient_mu 3.936
_exptl_absorpt_correction_T_max 1.00000
_exptl_absorpt_correction_T_min 0.67642
_exptl_absorpt_correction_type multi-scan
_exptl_absorpt_process_details
;
CrysAlisPro 1.171.41.118a (Rigaku Oxford Diffraction, 2021)
Empirical absorption correction using spherical harmonics,
implemented in SCALE3 ABSPACK scaling algorithm.
;
_exptl_crystal_colour 'clear orangish yellow'
_exptl_crystal_colour_lustre clear
_exptl_crystal_colour_modifier orangish
_exptl_crystal_colour_primary yellow
_exptl_crystal_density_diffrn 1.438
_exptl_crystal_description prism
_exptl_crystal_F_000 1116
_exptl_crystal_recrystallization_method 'Re-crystallisation from solvent: Acetonitrile/ethanol/toluene'
_exptl_crystal_size_max 0.16
_exptl_crystal_size_mid 0.14
_exptl_crystal_size_min 0.06
_refine_diff_density_max 0.731
_refine_diff_density_min -0.428
_refine_diff_density_rms 0.070
_refine_ls_extinction_method none
_refine_ls_goodness_of_fit_ref 1.074
_refine_ls_hydrogen_treatment mixed
_refine_ls_matrix_type full
_refine_ls_number_parameters 611
_refine_ls_number_reflns 8824
_refine_ls_number_restraints 0
_refine_ls_restrained_S_all 1.074
_refine_ls_R_factor_all 0.0451
_refine_ls_R_factor_gt 0.0405
_refine_ls_shift/su_max 0.001
_refine_ls_shift/su_mean 0.000
_refine_ls_structure_factor_coef Fsqd
_refine_ls_weighting_details 'w=1/[\s^2^(Fo^2^)+(0.0642P)^2^+0.9541P] where P=(Fo^2^+2Fc^2^)/3'
_refine_ls_weighting_scheme calc
_refine_ls_wR_factor_gt 0.1083
_refine_ls_wR_factor_ref 0.1116
_reflns_Friedel_coverage 0.000
_reflns_number_gt 7861
_reflns_number_total 8824
_reflns_threshold_expression 'I > 2\s(I)'
_cod_data_source_file d5ce00621j2.cif
_cod_data_source_block Str_12xHBF4
_cod_depositor_comments
;
The following automatic conversions were performed:

data name '_chemical_melting_point' was changed to
'_chemical_temperature_decomposition' since the value had been given
as '224-226 deg.C (decomp.)'. The value was changed to '498.1(10)' --
it was converted from degrees Celsius (C) to kelvins (K), the average
value was taken and precision was estimated.

Automatic conversion script
Id: cif_fix_values 8170 2020-07-09 18:12:32Z antanas 

 Adding full bibliography for 7250802--7250812.cif.
;
_cod_database_code 7250806
_shelx_shelxl_version_number 2014/7
_chemical_oxdiff_formula 'C43 H62 S8 B2 F8 N4'
_shelx_space_group_comment
;
The symmetry employed for this shelxl refinement is uniquely defined
by the following loop, which should always be used as a source of
symmetry information in preference to the above space-group names.
They are only intended as comments.
;
_shelx_estimated_absorpt_t_max 0.798
_shelx_estimated_absorpt_t_min 0.572
_olex2_refinement_description
;
1. Fixed Uiso
 At 1.2 times of:
  All C(H) groups
 At 1.5 times of:
  All C(H,H,H) groups
2.a Aromatic/amide H refined with riding coordinates:
 C3A(H3A), C6A(H6A), C6(H6), C3(H3), C6S(H6S), C5S(H5S), C2S(H2S), C3S(H3S),
 C4S(H4S)
2.b Idealised Me refined as rotating group:
 C14A(H14D,H14E,H14F), C11A(H11D,H11E,H11F), C12(H12A,H12B,H12C), C17A(H17D,
 H17E,H17F), C17(H17A,H17B,H17C), C13A(H13D,H13E,H13F), C16(H16A,H16B,H16C),
 C12A(H12D,H12E,H12F), C15A(H15D,H15E,H15F), C13(H13A,H13B,H13C), C11(H11A,H11B,
 H11C), C18(H18A,H18B,H18C), C14(H14A,H14B,H14C), C16A(H16D,H16E,H16F),
 C15(H15A,H15B,H15C), C18A(H18D,H18E,H18F), C7S(H7SA,H7SB,H7SC)
;
_olex2_submission_special_instructions 'No special instructions were received'
_oxdiff_exptl_absorpt_empirical_details
;
Empirical correction (ABSPACK) includes:
- Absorption correction using spherical harmonics
- Frame scaling
;
_oxdiff_exptl_absorpt_empirical_full_max 1.465
_oxdiff_exptl_absorpt_empirical_full_min 0.679

loop_
_space_group_symop_operation_xyz
'x, y, z'
'-x, -y, -z'

loop_
_atom_site_label
_atom_site_type_symbol
_atom_site_fract_x
_atom_site_fract_y
_atom_site_fract_z
_atom_site_U_iso_or_equiv
_atom_site_adp_type
_atom_site_occupancy
_atom_site_site_symmetry_order
_atom_site_calc_flag
_atom_site_refinement_flags_posn
_atom_site_refinement_flags_adp
_atom_site_refinement_flags_occupancy
_atom_site_disorder_assembly
_atom_site_disorder_group
S3 S 1.05802(4) 0.87226(4) 0.57518(3) 0.02157(12) Uani 1 1 d . . . . .
S2A S 0.03037(4) 0.62736(4) 0.42801(3) 0.02358(13) Uani 1 1 d . . . . .
S3A S 0.23202(4) 0.65504(4) 0.48349(3) 0.02448(13) Uani 1 1 d . . . . .
S1A S 0.06951(4) 0.35665(4) 0.24323(4) 0.02605(13) Uani 1 1 d . . . . .
S2 S 1.23305(4) 0.88147(4) 0.67401(4) 0.02383(13) Uani 1 1 d . . . . .
S4A S 0.63659(4) 0.53655(4) 0.31073(4) 0.02657(13) Uani 1 1 d . . . . .
S4 S 0.62765(4) 1.00276(4) 0.69173(4) 0.02643(13) Uani 1 1 d . . . . .
S1 S 1.14487(4) 1.14743(4) 0.86647(4) 0.02461(13) Uani 1 1 d . . . . .
F3 F 0.61986(12) 0.67342(10) 0.49209(10) 0.0352(3) Uani 1 1 d . . . . .
F1 F 0.53850(11) 0.80093(11) 0.55016(10) 0.0347(3) Uani 1 1 d . . . . .
F2A F 0.54700(13) 0.30525(12) 0.06336(11) 0.0436(4) Uani 1 1 d . . . . .
F4A F 0.64264(13) 0.26204(13) -0.06056(10) 0.0443(4) Uani 1 1 d . . . . .
F2 F 0.61379(17) 0.83239(12) 0.40038(10) 0.0543(5) Uani 1 1 d . . . . .
F3A F 0.61845(16) 0.14498(13) 0.07690(12) 0.0565(5) Uani 1 1 d . . . . .
F4 F 0.72805(13) 0.77942(17) 0.51072(16) 0.0660(6) Uani 1 1 d . . . . .
N1A N 0.32276(14) 0.37800(13) 0.20297(11) 0.0192(3) Uani 1 1 d . . . . .
N2A N 0.49978(14) 0.43903(13) 0.21816(11) 0.0190(3) Uani 1 1 d . . . . .
N1 N 0.89245(14) 1.14231(13) 0.86206(11) 0.0203(3) Uani 1 1 d . . . . .
F1A F 0.46871(15) 0.21440(18) 0.00049(17) 0.0696(6) Uani 1 1 d . . . . .
N2 N 0.72980(14) 1.09464(13) 0.81032(12) 0.0216(4) Uani 1 1 d . . . . .
C10A C 0.24570(16) 0.54207(14) 0.36248(13) 0.0176(4) Uani 1 1 d . . . . .
C9A C 0.31203(16) 0.48531(14) 0.30349(13) 0.0168(4) Uani 1 1 d . . . . .
C1A C 0.25444(16) 0.43156(15) 0.26495(13) 0.0186(4) Uani 1 1 d . . . . .
C3A C 0.07462(17) 0.49002(16) 0.33730(14) 0.0210(4) Uani 1 1 d . . . . .
H3A H -0.0058 0.4907 0.3492 0.025 Uiso 1 1 calc R U . . .
C1 C 0.97388(17) 1.08318(15) 0.81150(13) 0.0195(4) Uani 1 1 d . . . . .
C9 C 0.93070(17) 1.03251(15) 0.76047(13) 0.0190(4) Uani 1 1 d . . . . .
C6A C 0.42248(17) 0.58129(15) 0.39137(14) 0.0212(4) Uani 1 1 d . . . . .
H6A H 0.4606 0.6092 0.4239 0.025 Uiso 1 1 calc R U . . .
C10 C 1.01063(17) 0.97429(15) 0.70904(13) 0.0188(4) Uani 1 1 d . . . . .
C6 C 0.85233(17) 0.94054(16) 0.65056(14) 0.0212(4) Uani 1 1 d . . . . .
H6 H 0.8252 0.9096 0.6141 0.025 Uiso 1 1 calc R U . . .
C8A C 0.43479(16) 0.48709(14) 0.28543(13) 0.0182(4) Uani 1 1 d . . . . .
C7 C 0.77345(17) 0.99439(16) 0.70163(14) 0.0215(4) Uani 1 1 d . . . . .
C4A C 0.12347(16) 0.54683(15) 0.37278(13) 0.0191(4) Uani 1 1 d . . . . .
C5A C 0.30584(17) 0.58819(15) 0.40679(13) 0.0189(4) Uani 1 1 d . . . . .
C2 C 1.08929(17) 1.07780(16) 0.81138(13) 0.0210(4) Uani 1 1 d . . . . .
C3 C 1.16448(17) 1.01530(16) 0.76750(15) 0.0231(4) Uani 1 1 d . . . . .
H3 H 1.2432 1.0086 0.7714 0.028 Uiso 1 1 calc R U . . .
C8 C 0.81076(17) 1.03890(15) 0.75562(13) 0.0190(4) Uani 1 1 d . . . . .
C4 C 1.12875(17) 0.96364(15) 0.71926(14) 0.0205(4) Uani 1 1 d . . . . .
C2A C 0.13776(17) 0.43092(15) 0.28430(13) 0.0195(4) Uani 1 1 d . . . . .
C7A C 0.48671(17) 0.53384(15) 0.32843(14) 0.0207(4) Uani 1 1 d . . . . .
C5 C 0.96707(17) 0.93140(15) 0.65182(13) 0.0197(4) Uani 1 1 d . . . . .
C14A C 0.58329(17) 0.35255(16) 0.25392(15) 0.0236(4) Uani 1 1 d . . . . .
H14D H 0.6524 0.3767 0.2594 0.035 Uiso 1 1 calc R U . . .
H14E H 0.6022 0.3123 0.2115 0.035 Uiso 1 1 calc R U . . .
H14F H 0.5504 0.3116 0.3145 0.035 Uiso 1 1 calc R U . . .
C11A C 0.30095(18) 0.42093(17) 0.10625(14) 0.0249(4) Uani 1 1 d . . . . .
H11D H 0.2237 0.4109 0.1026 0.037 Uiso 1 1 calc R U . . .
H11E H 0.3560 0.3877 0.0672 0.037 Uiso 1 1 calc R U . . .
H11F H 0.3088 0.4926 0.0851 0.037 Uiso 1 1 calc R U . . .
C12 C 0.88655(18) 1.10449(17) 0.96412(14) 0.0246(4) Uani 1 1 d . . . . .
H12A H 0.8802 1.0326 0.9853 0.037 Uiso 1 1 calc R U . . .
H12B H 0.8199 1.1391 0.9927 0.037 Uiso 1 1 calc R U . . .
H12C H 0.9556 1.1169 0.9813 0.037 Uiso 1 1 calc R U . . .
C17A C 0.34223(18) 0.70767(17) 0.51022(16) 0.0266(5) Uani 1 1 d . . . . .
H17D H 0.3815 0.7503 0.4534 0.040 Uiso 1 1 calc R U . . .
H17E H 0.3968 0.6537 0.5403 0.040 Uiso 1 1 calc R U . . .
H17F H 0.3084 0.7476 0.5515 0.040 Uiso 1 1 calc R U . . .
C17 C 0.96168(18) 0.84115(17) 0.51526(15) 0.0255(4) Uani 1 1 d . . . . .
H17A H 1.0055 0.8126 0.4679 0.038 Uiso 1 1 calc R U . . .
H17B H 0.9139 0.9017 0.4864 0.038 Uiso 1 1 calc R U . . .
H17C H 0.9134 0.7923 0.5591 0.038 Uiso 1 1 calc R U . . .
C13A C 0.54607(18) 0.50994(17) 0.13003(15) 0.0258(4) Uani 1 1 d . . . . .
H13D H 0.4868 0.5644 0.1091 0.039 Uiso 1 1 calc R U . . .
H13E H 0.5711 0.4748 0.0836 0.039 Uiso 1 1 calc R U . . .
H13F H 0.6108 0.5374 0.1391 0.039 Uiso 1 1 calc R U . . .
C1S C -0.04160(19) 0.32443(17) 0.03363(15) 0.0275(5) Uani 1 1 d . . . . .
C16 C 1.36557(17) 0.91446(17) 0.68737(16) 0.0264(5) Uani 1 1 d . . . . .
H16A H 1.4289 0.8816 0.6538 0.040 Uiso 1 1 calc R U . . .
H16B H 1.3734 0.8926 0.7528 0.040 Uiso 1 1 calc R U . . .
H16C H 1.3664 0.9871 0.6628 0.040 Uiso 1 1 calc R U . . .
C6S C 0.0203(2) 0.38855(18) -0.04064(16) 0.0305(5) Uani 1 1 d . . . . .
H6S H -0.0181 0.4459 -0.0790 0.037 Uiso 1 1 calc R U . . .
C12A C 0.32913(17) 0.26686(15) 0.23835(15) 0.0233(4) Uani 1 1 d . . . . .
H12D H 0.3413 0.2443 0.3028 0.035 Uiso 1 1 calc R U . . .
H12E H 0.3925 0.2377 0.2017 0.035 Uiso 1 1 calc R U . . .
H12F H 0.2578 0.2455 0.2338 0.035 Uiso 1 1 calc R U . . .
C15A C -0.07948(18) 0.39203(19) 0.27197(16) 0.0299(5) Uani 1 1 d . . . . .
H15D H -0.0973 0.4637 0.2423 0.045 Uiso 1 1 calc R U . . .
H15E H -0.0990 0.3775 0.3388 0.045 Uiso 1 1 calc R U . . .
H15F H -0.1235 0.3542 0.2505 0.045 Uiso 1 1 calc R U . . .
C13 C 0.66902(19) 1.18801(17) 0.75547(16) 0.0288(5) Uani 1 1 d . . . . .
H13A H 0.7225 1.2235 0.7038 0.043 Uiso 1 1 calc R U . . .
H13B H 0.6371 1.2308 0.7946 0.043 Uiso 1 1 calc R U . . .
H13C H 0.6075 1.1713 0.7319 0.043 Uiso 1 1 calc R U . . .
C5S C 0.1375(2) 0.3693(2) -0.05908(18) 0.0352(5) Uani 1 1 d . . . . .
H5S H 0.1790 0.4134 -0.1102 0.042 Uiso 1 1 calc R U . . .
C11 C 0.89691(19) 1.25222(16) 0.82510(15) 0.0270(5) Uani 1 1 d . . . . .
H11A H 0.9609 1.2699 0.8451 0.041 Uiso 1 1 calc R U . . .
H11B H 0.8258 1.2866 0.8482 0.041 Uiso 1 1 calc R U . . .
H11C H 0.9070 1.2725 0.7577 0.041 Uiso 1 1 calc R U . . .
C18 C 0.63406(18) 1.00663(18) 0.57330(15) 0.0279(5) Uani 1 1 d . . . . .
H18A H 0.6937 1.0473 0.5345 0.042 Uiso 1 1 calc R U . . .
H18B H 0.5606 1.0360 0.5528 0.042 Uiso 1 1 calc R U . . .
H18C H 0.6513 0.9386 0.5684 0.042 Uiso 1 1 calc R U . . .
C14 C 0.65350(19) 1.03174(18) 0.88619(15) 0.0288(5) Uani 1 1 d . . . . .
H14A H 0.6010 1.0064 0.8603 0.043 Uiso 1 1 calc R U . . .
H14B H 0.6100 1.0719 0.9246 0.043 Uiso 1 1 calc R U . . .
H14C H 0.6992 0.9755 0.9237 0.043 Uiso 1 1 calc R U . . .
C16A C -0.10685(18) 0.62603(18) 0.39851(17) 0.0300(5) Uani 1 1 d . . . . .
H16D H -0.1010 0.6421 0.3316 0.045 Uiso 1 1 calc R U . . .
H16E H -0.1619 0.6757 0.4197 0.045 Uiso 1 1 calc R U . . .
H16F H -0.1322 0.5596 0.4282 0.045 Uiso 1 1 calc R U . . .
C15 C 1.29466(18) 1.10262(17) 0.85890(16) 0.0270(5) Uani 1 1 d . . . . .
H15A H 1.3291 1.1183 0.7941 0.041 Uiso 1 1 calc R U . . .
H15B H 1.3041 1.0302 0.8879 0.041 Uiso 1 1 calc R U . . .
H15C H 1.3320 1.1352 0.8906 0.041 Uiso 1 1 calc R U . . .
C18A C 0.64267(19) 0.66914(18) 0.27168(18) 0.0324(5) Uani 1 1 d . . . . .
H18D H 0.5979 0.6999 0.2212 0.049 Uiso 1 1 calc R U . . .
H18E H 0.7219 0.6830 0.2500 0.049 Uiso 1 1 calc R U . . .
H18F H 0.6116 0.6969 0.3225 0.049 Uiso 1 1 calc R U . . .
C2S C 0.0166(2) 0.24159(19) 0.08817(16) 0.0341(5) Uani 1 1 d . . . . .
H2S H -0.0246 0.1968 0.1389 0.041 Uiso 1 1 calc R U . . .
C3S C 0.1332(2) 0.2229(2) 0.07031(19) 0.0394(6) Uani 1 1 d . . . . .
H3S H 0.1717 0.1659 0.1091 0.047 Uiso 1 1 calc R U . . .
C4S C 0.1944(2) 0.2864(2) -0.0035(2) 0.0390(6) Uani 1 1 d . . . . .
H4S H 0.2748 0.2733 -0.0160 0.047 Uiso 1 1 calc R U . . .
C7S C -0.1690(2) 0.3444(2) 0.05454(18) 0.0388(6) Uani 1 1 d . . . . .
H7SA H -0.1891 0.4104 0.0638 0.058 Uiso 1 1 calc R U . . .
H7SB H -0.1972 0.2932 0.1105 0.058 Uiso 1 1 calc R U . . .
H7SC H -0.2035 0.3427 0.0030 0.058 Uiso 1 1 calc R U . . .
B1A B 0.5682(2) 0.2311(2) 0.02055(19) 0.0306(6) Uani 1 1 d . . . . .
B1 B 0.6262(2) 0.77140(19) 0.48785(18) 0.0259(5) Uani 1 1 d . . . . .
H1 H 0.804(2) 1.124(2) 0.8433(19) 0.036(7) Uiso 1 1 d . . . . .
H1A H 0.423(3) 0.406(3) 0.208(2) 0.055(9) Uiso 1 1 d . . . . .

loop_
_atom_site_aniso_label
_atom_site_aniso_U_11
_atom_site_aniso_U_22
_atom_site_aniso_U_33
_atom_site_aniso_U_23
_atom_site_aniso_U_13
_atom_site_aniso_U_12
S3 0.0169(2) 0.0259(3) 0.0250(2) -0.0158(2) 0.00200(18) -0.00037(19)
S2A 0.0157(2) 0.0295(3) 0.0282(3) -0.0183(2) 0.00302(19) 0.00219(19)
S3A 0.0184(2) 0.0334(3) 0.0268(3) -0.0201(2) 0.00390(19) -0.0034(2)
S1A 0.0163(2) 0.0343(3) 0.0343(3) -0.0222(2) 0.0017(2) -0.0038(2)
S2 0.0151(2) 0.0296(3) 0.0311(3) -0.0199(2) 0.00109(19) 0.00234(19)
S4A 0.0138(2) 0.0266(3) 0.0406(3) -0.0151(2) 0.0004(2) -0.00055(19)
S4 0.0149(2) 0.0383(3) 0.0286(3) -0.0170(2) 0.00088(19) -0.0005(2)
S1 0.0205(2) 0.0293(3) 0.0288(3) -0.0183(2) 0.00273(19) -0.0042(2)
F3 0.0337(7) 0.0269(7) 0.0444(8) -0.0147(6) 0.0009(6) -0.0012(6)
F1 0.0259(7) 0.0427(8) 0.0389(7) -0.0248(6) 0.0075(5) -0.0022(6)
F2A 0.0411(8) 0.0464(9) 0.0449(8) -0.0288(7) 0.0076(6) 0.0049(7)
F4A 0.0358(8) 0.0621(10) 0.0287(7) -0.0176(7) 0.0060(6) 0.0077(7)
F2 0.0867(13) 0.0338(8) 0.0314(8) -0.0093(6) 0.0104(8) 0.0002(8)
F3A 0.0569(10) 0.0440(9) 0.0482(9) -0.0046(7) 0.0033(8) 0.0191(8)
F4 0.0202(7) 0.0920(14) 0.1167(16) -0.0790(14) -0.0053(8) -0.0005(8)
N1A 0.0173(8) 0.0211(8) 0.0203(8) -0.0113(7) 0.0024(6) -0.0009(6)
N2A 0.0131(8) 0.0199(8) 0.0219(8) -0.0084(7) 0.0039(6) 0.0006(6)
N1 0.0197(8) 0.0203(8) 0.0199(8) -0.0097(7) 0.0025(6) 0.0018(7)
F1A 0.0309(9) 0.0883(15) 0.1091(16) -0.0574(13) -0.0118(9) -0.0027(9)
N2 0.0179(8) 0.0242(9) 0.0205(8) -0.0101(7) 0.0035(6) 0.0029(7)
C10A 0.0180(9) 0.0170(9) 0.0154(9) -0.0049(7) 0.0029(7) -0.0015(7)
C9A 0.0142(9) 0.0166(9) 0.0163(9) -0.0040(7) 0.0028(7) -0.0003(7)
C1A 0.0169(9) 0.0188(9) 0.0182(9) -0.0076(8) 0.0035(7) 0.0003(7)
C3A 0.0138(9) 0.0268(11) 0.0217(10) -0.0105(8) 0.0036(7) -0.0014(8)
C1 0.0198(10) 0.0187(9) 0.0182(9) -0.0082(8) 0.0034(7) 0.0006(8)
C9 0.0177(9) 0.0182(9) 0.0171(9) -0.0047(8) 0.0040(7) 0.0001(7)
C6A 0.0195(10) 0.0200(10) 0.0246(10) -0.0086(8) -0.0010(8) -0.0021(8)
C10 0.0191(9) 0.0179(9) 0.0179(9) -0.0071(8) 0.0028(7) -0.0012(7)
C6 0.0196(10) 0.0237(10) 0.0209(9) -0.0099(8) 0.0006(7) -0.0011(8)
C8A 0.0147(9) 0.0165(9) 0.0206(9) -0.0066(8) 0.0031(7) 0.0010(7)
C7 0.0165(9) 0.0240(10) 0.0221(10) -0.0079(8) 0.0010(8) 0.0005(8)
C4A 0.0164(9) 0.0211(10) 0.0166(9) -0.0069(8) 0.0048(7) 0.0012(7)
C5A 0.0173(9) 0.0187(9) 0.0194(9) -0.0074(8) 0.0023(7) -0.0013(7)
C2 0.0209(10) 0.0233(10) 0.0195(9) -0.0105(8) 0.0042(7) -0.0045(8)
C3 0.0154(9) 0.0275(11) 0.0288(11) -0.0155(9) 0.0027(8) -0.0016(8)
C8 0.0171(9) 0.0191(9) 0.0191(9) -0.0078(8) 0.0024(7) 0.0003(7)
C4 0.0166(9) 0.0215(10) 0.0216(9) -0.0094(8) 0.0047(7) 0.0001(8)
C2A 0.0175(9) 0.0219(10) 0.0192(9) -0.0079(8) 0.0002(7) -0.0024(8)
C7A 0.0156(9) 0.0189(10) 0.0265(10) -0.0081(8) 0.0003(8) 0.0000(7)
C5 0.0200(10) 0.0172(9) 0.0196(9) -0.0070(8) 0.0035(7) 0.0001(7)
C14A 0.0183(10) 0.0223(10) 0.0307(11) -0.0135(9) -0.0005(8) 0.0038(8)
C11A 0.0229(10) 0.0332(12) 0.0195(10) -0.0127(9) 0.0015(8) -0.0018(9)
C12 0.0208(10) 0.0308(11) 0.0203(10) -0.0112(9) 0.0041(8) 0.0019(8)
C17A 0.0243(10) 0.0325(12) 0.0303(11) -0.0204(10) -0.0007(8) -0.0045(9)
C17 0.0238(10) 0.0292(11) 0.0283(11) -0.0172(9) -0.0022(8) -0.0010(8)
C13A 0.0217(10) 0.0271(11) 0.0235(10) -0.0071(9) 0.0078(8) -0.0032(8)
C1S 0.0270(11) 0.0300(12) 0.0286(11) -0.0148(9) -0.0025(9) -0.0014(9)
C16 0.0134(9) 0.0315(11) 0.0364(12) -0.0180(10) 0.0022(8) 0.0007(8)
C6S 0.0312(12) 0.0282(12) 0.0311(11) -0.0104(10) -0.0036(9) 0.0011(9)
C12A 0.0206(10) 0.0186(10) 0.0305(11) -0.0116(9) 0.0011(8) 0.0010(8)
C15A 0.0163(10) 0.0411(13) 0.0363(12) -0.0194(10) 0.0002(9) -0.0030(9)
C13 0.0282(11) 0.0267(11) 0.0306(11) -0.0132(9) -0.0056(9) 0.0106(9)
C5S 0.0302(12) 0.0402(14) 0.0410(13) -0.0219(11) 0.0034(10) -0.0108(10)
C11 0.0275(11) 0.0208(10) 0.0309(11) -0.0104(9) 0.0009(9) 0.0018(8)
C18 0.0205(10) 0.0355(12) 0.0286(11) -0.0123(10) -0.0038(8) -0.0004(9)
C14 0.0232(10) 0.0364(12) 0.0255(11) -0.0145(10) 0.0089(8) -0.0036(9)
C16A 0.0169(10) 0.0359(13) 0.0394(12) -0.0210(10) 0.0014(9) 0.0044(9)
C15 0.0234(10) 0.0297(11) 0.0310(11) -0.0140(9) -0.0022(8) -0.0038(9)
C18A 0.0228(11) 0.0309(12) 0.0439(13) -0.0150(10) 0.0043(9) -0.0069(9)
C2S 0.0481(14) 0.0297(12) 0.0269(11) -0.0126(10) -0.0062(10) -0.0018(10)
C3S 0.0495(15) 0.0342(13) 0.0440(14) -0.0249(12) -0.0222(12) 0.0135(11)
C4S 0.0278(12) 0.0492(15) 0.0571(16) -0.0410(14) -0.0123(11) 0.0061(11)
C7S 0.0308(13) 0.0462(15) 0.0394(14) -0.0178(12) 0.0021(10) -0.0024(11)
B1A 0.0225(12) 0.0360(14) 0.0328(13) -0.0186(12) 0.0030(10) 0.0061(10)
B1 0.0188(11) 0.0293(13) 0.0329(13) -0.0180(11) 0.0043(9) -0.0036(9)

loop_
_atom_type_symbol
_atom_type_description
_atom_type_scat_dispersion_real
_atom_type_scat_dispersion_imag
_atom_type_scat_source
C C 0.0181 0.0091 'International Tables Vol C Tables 4.2.6.8 and 6.1.1.4'
H H 0.0000 0.0000 'International Tables Vol C Tables 4.2.6.8 and 6.1.1.4'
B B 0.0090 0.0039 'International Tables Vol C Tables 4.2.6.8 and 6.1.1.4'
F F 0.0727 0.0534 'International Tables Vol C Tables 4.2.6.8 and 6.1.1.4'
N N 0.0311 0.0180 'International Tables Vol C Tables 4.2.6.8 and 6.1.1.4'
S S 0.3331 0.5567 'International Tables Vol C Tables 4.2.6.8 and 6.1.1.4'

loop_
_geom_angle_atom_site_label_1
_geom_angle_atom_site_label_2
_geom_angle_atom_site_label_3
_geom_angle
_geom_angle_site_symmetry_1
_geom_angle_site_symmetry_3
_geom_angle_publ_flag
C5 S3 C17 104.09(10) . . ?
C4A S2A C16A 104.16(10) . . ?
C5A S3A C17A 103.99(10) . . ?
C2A S1A C15A 104.56(10) . . ?
C4 S2 C16 103.57(10) . . ?
C7A S4A C18A 99.82(10) . . ?
C7 S4 C18 102.29(10) . . ?
C2 S1 C15 103.85(10) . . ?
C1A N1A C11A 113.60(16) . . ?
C1A N1A C12A 115.62(15) . . ?
C1A N1A H1A 94.5(15) . . ?
C11A N1A C12A 114.23(16) . . ?
C11A N1A H1A 107.8(14) . . ?
C12A N1A H1A 108.8(15) . . ?
C8A N2A C14A 116.00(16) . . ?
C8A N2A C13A 114.14(15) . . ?
C8A N2A H1A 95.2(17) . . ?
C14A N2A C13A 113.15(15) . . ?
C14A N2A H1A 106.5(18) . . ?
C13A N2A H1A 109.9(17) . . ?
C1 N1 C12 115.03(16) . . ?
C1 N1 C11 115.08(16) . . ?
C1 N1 H1 97.4(13) . . ?
C12 N1 H1 107.3(13) . . ?
C11 N1 C12 112.59(16) . . ?
C11 N1 H1 107.7(14) . . ?
C8 N2 C13 114.90(16) . . ?
C8 N2 C14 114.24(16) . . ?
C8 N2 H1 97.1(13) . . ?
C13 N2 H1 105.3(13) . . ?
C14 N2 C13 113.32(17) . . ?
C14 N2 H1 110.2(13) . . ?
C4A C10A C9A 116.96(17) . . ?
C5A C10A C9A 118.17(17) . . ?
C5A C10A C4A 124.87(17) . . ?
C10A C9A C8A 117.84(17) . . ?
C1A C9A C10A 119.18(17) . . ?
C1A C9A C8A 122.98(17) . . ?
C9A C1A N1A 118.12(16) . . ?
C2A C1A N1A 120.53(18) . . ?
C2A C1A C9A 121.34(17) . . ?
C4A C3A H3A 118.5 . . ?
C4A C3A C2A 123.00(18) . . ?
C2A C3A H3A 118.5 . . ?
C9 C1 N1 118.39(17) . . ?
C2 C1 N1 120.80(18) . . ?
C2 C1 C9 120.80(17) . . ?
C1 C9 C10 119.06(18) . . ?
C1 C9 C8 122.89(17) . . ?
C8 C9 C10 118.02(18) . . ?
C5A C6A H6A 119.3 . . ?
C5A C6A C7A 121.35(19) . . ?
C7A C6A H6A 119.3 . . ?
C4 C10 C9 117.19(18) . . ?
C5 C10 C9 118.38(18) . . ?
C5 C10 C4 124.42(17) . . ?
C7 C6 H6 119.0 . . ?
C5 C6 H6 119.0 . . ?
C5 C6 C7 122.07(19) . . ?
C9A C8A N2A 117.56(17) . . ?
C7A C8A N2A 121.51(17) . . ?
C7A C8A C9A 120.91(17) . . ?
C6 C7 S4 117.44(16) . . ?
C8 C7 S4 122.59(15) . . ?
C8 C7 C6 119.96(19) . . ?
C10A C4A S2A 122.53(15) . . ?
C3A C4A S2A 117.12(15) . . ?
C3A C4A C10A 120.32(17) . . ?
C10A C5A S3A 121.32(14) . . ?
C6A C5A S3A 117.93(16) . . ?
C6A C5A C10A 120.74(17) . . ?
C1 C2 S1 121.48(15) . . ?
C1 C2 C3 119.38(19) . . ?
C3 C2 S1 119.14(16) . . ?
C2 C3 H3 118.7 . . ?
C4 C3 C2 122.53(19) . . ?
C4 C3 H3 118.7 . . ?
C9 C8 N2 117.94(17) . . ?
C7 C8 N2 120.91(18) . . ?
C7 C8 C9 121.15(17) . . ?
C10 C4 S2 122.40(15) . . ?
C3 C4 S2 117.04(15) . . ?
C3 C4 C10 120.53(17) . . ?
C1A C2A S1A 120.64(15) . . ?
C1A C2A C3A 118.72(18) . . ?
C3A C2A S1A 120.65(15) . . ?
C6A C7A S4A 116.43(16) . . ?
C8A C7A S4A 122.95(15) . . ?
C8A C7A C6A 120.61(18) . . ?
C10 C5 S3 122.28(15) . . ?
C6 C5 S3 117.30(16) . . ?
C6 C5 C10 120.30(17) . . ?
N2A C14A H14D 109.5 . . ?
N2A C14A H14E 109.5 . . ?
N2A C14A H14F 109.5 . . ?
H14D C14A H14E 109.5 . . ?
H14D C14A H14F 109.5 . . ?
H14E C14A H14F 109.5 . . ?
N1A C11A H11D 109.5 . . ?
N1A C11A H11E 109.5 . . ?
N1A C11A H11F 109.5 . . ?
H11D C11A H11E 109.5 . . ?
H11D C11A H11F 109.5 . . ?
H11E C11A H11F 109.5 . . ?
N1 C12 H12A 109.5 . . ?
N1 C12 H12B 109.5 . . ?
N1 C12 H12C 109.5 . . ?
H12A C12 H12B 109.5 . . ?
H12A C12 H12C 109.5 . . ?
H12B C12 H12C 109.5 . . ?
S3A C17A H17D 109.5 . . ?
S3A C17A H17E 109.5 . . ?
S3A C17A H17F 109.5 . . ?
H17D C17A H17E 109.5 . . ?
H17D C17A H17F 109.5 . . ?
H17E C17A H17F 109.5 . . ?
S3 C17 H17A 109.5 . . ?
S3 C17 H17B 109.5 . . ?
S3 C17 H17C 109.5 . . ?
H17A C17 H17B 109.5 . . ?
H17A C17 H17C 109.5 . . ?
H17B C17 H17C 109.5 . . ?
N2A C13A H13D 109.5 . . ?
N2A C13A H13E 109.5 . . ?
N2A C13A H13F 109.5 . . ?
H13D C13A H13E 109.5 . . ?
H13D C13A H13F 109.5 . . ?
H13E C13A H13F 109.5 . . ?
C6S C1S C7S 121.0(2) . . ?
C2S C1S C6S 118.4(2) . . ?
C2S C1S C7S 120.5(2) . . ?
S2 C16 H16A 109.5 . . ?
S2 C16 H16B 109.5 . . ?
S2 C16 H16C 109.5 . . ?
H16A C16 H16B 109.5 . . ?
H16A C16 H16C 109.5 . . ?
H16B C16 H16C 109.5 . . ?
C1S C6S H6S 119.8 . . ?
C5S C6S C1S 120.5(2) . . ?
C5S C6S H6S 119.8 . . ?
N1A C12A H12D 109.5 . . ?
N1A C12A H12E 109.5 . . ?
N1A C12A H12F 109.5 . . ?
H12D C12A H12E 109.5 . . ?
H12D C12A H12F 109.5 . . ?
H12E C12A H12F 109.5 . . ?
S1A C15A H15D 109.5 . . ?
S1A C15A H15E 109.5 . . ?
S1A C15A H15F 109.5 . . ?
H15D C15A H15E 109.5 . . ?
H15D C15A H15F 109.5 . . ?
H15E C15A H15F 109.5 . . ?
N2 C13 H13A 109.5 . . ?
N2 C13 H13B 109.5 . . ?
N2 C13 H13C 109.5 . . ?
H13A C13 H13B 109.5 . . ?
H13A C13 H13C 109.5 . . ?
H13B C13 H13C 109.5 . . ?
C6S C5S H5S 119.8 . . ?
C4S C5S C6S 120.4(2) . . ?
C4S C5S H5S 119.8 . . ?
N1 C11 H11A 109.5 . . ?
N1 C11 H11B 109.5 . . ?
N1 C11 H11C 109.5 . . ?
H11A C11 H11B 109.5 . . ?
H11A C11 H11C 109.5 . . ?
H11B C11 H11C 109.5 . . ?
S4 C18 H18A 109.5 . . ?
S4 C18 H18B 109.5 . . ?
S4 C18 H18C 109.5 . . ?
H18A C18 H18B 109.5 . . ?
H18A C18 H18C 109.5 . . ?
H18B C18 H18C 109.5 . . ?
N2 C14 H14A 109.5 . . ?
N2 C14 H14B 109.5 . . ?
N2 C14 H14C 109.5 . . ?
H14A C14 H14B 109.5 . . ?
H14A C14 H14C 109.5 . . ?
H14B C14 H14C 109.5 . . ?
S2A C16A H16D 109.5 . . ?
S2A C16A H16E 109.5 . . ?
S2A C16A H16F 109.5 . . ?
H16D C16A H16E 109.5 . . ?
H16D C16A H16F 109.5 . . ?
H16E C16A H16F 109.5 . . ?
S1 C15 H15A 109.5 . . ?
S1 C15 H15B 109.5 . . ?
S1 C15 H15C 109.5 . . ?
H15A C15 H15B 109.5 . . ?
H15A C15 H15C 109.5 . . ?
H15B C15 H15C 109.5 . . ?
S4A C18A H18D 109.5 . . ?
S4A C18A H18E 109.5 . . ?
S4A C18A H18F 109.5 . . ?
H18D C18A H18E 109.5 . . ?
H18D C18A H18F 109.5 . . ?
H18E C18A H18F 109.5 . . ?
C1S C2S H2S 119.4 . . ?
C3S C2S C1S 121.1(2) . . ?
C3S C2S H2S 119.4 . . ?
C2S C3S H3S 119.8 . . ?
C4S C3S C2S 120.4(2) . . ?
C4S C3S H3S 119.8 . . ?
C5S C4S H4S 120.4 . . ?
C3S C4S C5S 119.3(2) . . ?
C3S C4S H4S 120.4 . . ?
C1S C7S H7SA 109.5 . . ?
C1S C7S H7SB 109.5 . . ?
C1S C7S H7SC 109.5 . . ?
H7SA C7S H7SB 109.5 . . ?
H7SA C7S H7SC 109.5 . . ?
H7SB C7S H7SC 109.5 . . ?
F2A B1A F4A 108.9(2) . . ?
F3A B1A F2A 109.6(2) . . ?
F3A B1A F4A 108.56(19) . . ?
F1A B1A F2A 109.9(2) . . ?
F1A B1A F4A 109.1(2) . . ?
F1A B1A F3A 110.8(2) . . ?
F3 B1 F1 109.87(19) . . ?
F2 B1 F3 108.80(19) . . ?
F2 B1 F1 108.8(2) . . ?
F4 B1 F3 110.3(2) . . ?
F4 B1 F1 108.21(19) . . ?
F4 B1 F2 110.9(2) . . ?

loop_
_geom_bond_atom_site_label_1
_geom_bond_atom_site_label_2
_geom_bond_distance
_geom_bond_site_symmetry_2
_geom_bond_publ_flag
S3 C5 1.7810(19) . ?
S3 C17 1.806(2) . ?
S2A C4A 1.7757(19) . ?
S2A C16A 1.804(2) . ?
S3A C5A 1.7791(19) . ?
S3A C17A 1.800(2) . ?
S1A C2A 1.768(2) . ?
S1A C15A 1.794(2) . ?
S2 C4 1.7752(19) . ?
S2 C16 1.804(2) . ?
S4A C7A 1.779(2) . ?
S4A C18A 1.796(2) . ?
S4 C7 1.775(2) . ?
S4 C18 1.810(2) . ?
S1 C2 1.775(2) . ?
S1 C15 1.808(2) . ?
F3 B1 1.389(3) . ?
F1 B1 1.398(3) . ?
F2A B1A 1.387(3) . ?
F4A B1A 1.387(3) . ?
F2 B1 1.376(3) . ?
F3A B1A 1.378(3) . ?
F4 B1 1.374(3) . ?
N1A C1A 1.467(2) . ?
N1A C11A 1.485(3) . ?
N1A C12A 1.491(3) . ?
N1A H1A 1.36(4) . ?
N2A C8A 1.465(2) . ?
N2A C14A 1.483(3) . ?
N2A C13A 1.484(3) . ?
N2A H1A 1.16(4) . ?
N1 C1 1.466(2) . ?
N1 C12 1.492(3) . ?
N1 C11 1.488(3) . ?
N1 H1 1.25(3) . ?
F1A B1A 1.370(3) . ?
N2 C8 1.472(2) . ?
N2 C13 1.488(3) . ?
N2 C14 1.486(3) . ?
N2 H1 1.29(3) . ?
C10A C9A 1.455(3) . ?
C10A C4A 1.444(3) . ?
C10A C5A 1.439(3) . ?
C9A C1A 1.434(3) . ?
C9A C8A 1.455(3) . ?
C1A C2A 1.381(3) . ?
C3A H3A 0.9500 . ?
C3A C4A 1.369(3) . ?
C3A C2A 1.401(3) . ?
C1 C9 1.440(3) . ?
C1 C2 1.380(3) . ?
C9 C10 1.457(3) . ?
C9 C8 1.449(3) . ?
C6A H6A 0.9500 . ?
C6A C5A 1.373(3) . ?
C6A C7A 1.406(3) . ?
C10 C4 1.441(3) . ?
C10 C5 1.440(3) . ?
C6 H6 0.9500 . ?
C6 C7 1.409(3) . ?
C6 C5 1.371(3) . ?
C8A C7A 1.366(3) . ?
C7 C8 1.375(3) . ?
C2 C3 1.403(3) . ?
C3 H3 0.9500 . ?
C3 C4 1.368(3) . ?
C14A H14D 0.9800 . ?
C14A H14E 0.9800 . ?
C14A H14F 0.9800 . ?
C11A H11D 0.9800 . ?
C11A H11E 0.9800 . ?
C11A H11F 0.9800 . ?
C12 H12A 0.9800 . ?
C12 H12B 0.9800 . ?
C12 H12C 0.9800 . ?
C17A H17D 0.9800 . ?
C17A H17E 0.9800 . ?
C17A H17F 0.9800 . ?
C17 H17A 0.9800 . ?
C17 H17B 0.9800 . ?
C17 H17C 0.9800 . ?
C13A H13D 0.9800 . ?
C13A H13E 0.9800 . ?
C13A H13F 0.9800 . ?
C1S C6S 1.390(3) . ?
C1S C2S 1.382(3) . ?
C1S C7S 1.506(3) . ?
C16 H16A 0.9800 . ?
C16 H16B 0.9800 . ?
C16 H16C 0.9800 . ?
C6S H6S 0.9500 . ?
C6S C5S 1.386(3) . ?
C12A H12D 0.9800 . ?
C12A H12E 0.9800 . ?
C12A H12F 0.9800 . ?
C15A H15D 0.9800 . ?
C15A H15E 0.9800 . ?
C15A H15F 0.9800 . ?
C13 H13A 0.9800 . ?
C13 H13B 0.9800 . ?
C13 H13C 0.9800 . ?
C5S H5S 0.9500 . ?
C5S C4S 1.382(4) . ?
C11 H11A 0.9800 . ?
C11 H11B 0.9800 . ?
C11 H11C 0.9800 . ?
C18 H18A 0.9800 . ?
C18 H18B 0.9800 . ?
C18 H18C 0.9800 . ?
C14 H14A 0.9800 . ?
C14 H14B 0.9800 . ?
C14 H14C 0.9800 . ?
C16A H16D 0.9800 . ?
C16A H16E 0.9800 . ?
C16A H16F 0.9800 . ?
C15 H15A 0.9800 . ?
C15 H15B 0.9800 . ?
C15 H15C 0.9800 . ?
C18A H18D 0.9800 . ?
C18A H18E 0.9800 . ?
C18A H18F 0.9800 . ?
C2S H2S 0.9500 . ?
C2S C3S 1.379(4) . ?
C3S H3S 0.9500 . ?
C3S C4S 1.378(4) . ?
C4S H4S 0.9500 . ?
C7S H7SA 0.9800 . ?
C7S H7SB 0.9800 . ?
C7S H7SC 0.9800 . ?

loop_
_geom_torsion_atom_site_label_1
_geom_torsion_atom_site_label_2
_geom_torsion_atom_site_label_3
_geom_torsion_atom_site_label_4
_geom_torsion
_geom_torsion_site_symmetry_1
_geom_torsion_site_symmetry_2
_geom_torsion_site_symmetry_3
_geom_torsion_site_symmetry_4
_geom_torsion_publ_flag
S4 C7 C8 N2 1.4(3) . . . . ?
S4 C7 C8 C9 -178.55(15) . . . . ?
S1 C2 C3 C4 -176.28(17) . . . . ?
N1A C1A C2A S1A 5.7(3) . . . . ?
N1A C1A C2A C3A -174.49(18) . . . . ?
N2A C8A C7A S4A -2.6(3) . . . . ?
N2A C8A C7A C6A 178.68(18) . . . . ?
N1 C1 C9 C10 179.35(17) . . . . ?
N1 C1 C9 C8 1.1(3) . . . . ?
N1 C1 C2 S1 -3.7(3) . . . . ?
N1 C1 C2 C3 175.75(18) . . . . ?
C10A C9A C1A N1A 177.76(17) . . . . ?
C10A C9A C1A C2A -1.4(3) . . . . ?
C10A C9A C8A N2A -173.45(16) . . . . ?
C10A C9A C8A C7A 5.2(3) . . . . ?
C9A C10A C4A S2A -170.49(14) . . . . ?
C9A C10A C4A C3A 7.7(3) . . . . ?
C9A C10A C5A S3A -177.61(14) . . . . ?
C9A C10A C5A C6A 2.0(3) . . . . ?
C9A C1A C2A S1A -175.18(15) . . . . ?
C9A C1A C2A C3A 4.6(3) . . . . ?
C9A C8A C7A S4A 178.83(15) . . . . ?
C9A C8A C7A C6A 0.1(3) . . . . ?
C1A C9A C8A N2A 5.7(3) . . . . ?
C1A C9A C8A C7A -175.63(19) . . . . ?
C1 C9 C10 C4 5.5(3) . . . . ?
C1 C9 C10 C5 -174.56(18) . . . . ?
C1 C9 C8 N2 -4.0(3) . . . . ?
C1 C9 C8 C7 175.98(19) . . . . ?
C1 C2 C3 C4 4.3(3) . . . . ?
C9 C1 C2 S1 175.07(15) . . . . ?
C9 C1 C2 C3 -5.5(3) . . . . ?
C9 C10 C4 S2 171.17(15) . . . . ?
C9 C10 C4 C3 -6.8(3) . . . . ?
C9 C10 C5 S3 172.04(14) . . . . ?
C9 C10 C5 C6 -3.8(3) . . . . ?
C10 C9 C8 N2 177.79(17) . . . . ?
C10 C9 C8 C7 -2.2(3) . . . . ?
C6 C7 C8 N2 -179.35(18) . . . . ?
C6 C7 C8 C9 0.7(3) . . . . ?
C8A C9A C1A N1A -1.4(3) . . . . ?
C8A C9A C1A C2A 179.44(19) . . . . ?
C7 C6 C5 S3 -173.76(16) . . . . ?
C7 C6 C5 C10 2.3(3) . . . . ?
C4A C10A C9A C1A -4.7(3) . . . . ?
C4A C10A C9A C8A 174.49(17) . . . . ?
C4A C10A C5A S3A 1.7(3) . . . . ?
C4A C10A C5A C6A -178.67(19) . . . . ?
C4A C3A C2A S1A 178.25(16) . . . . ?
C4A C3A C2A C1A -1.6(3) . . . . ?
C5A C10A C9A C1A 174.67(17) . . . . ?
C5A C10A C9A C8A -6.1(3) . . . . ?
C5A C10A C4A S2A 10.2(3) . . . . ?
C5A C10A C4A C3A -171.59(19) . . . . ?
C5A C6A C7A S4A 176.62(16) . . . . ?
C5A C6A C7A C8A -4.6(3) . . . . ?
C2 C1 C9 C10 0.6(3) . . . . ?
C2 C1 C9 C8 -177.62(19) . . . . ?
C2 C3 C4 S2 -176.03(17) . . . . ?
C2 C3 C4 C10 2.1(3) . . . . ?
C8 C9 C10 C4 -176.23(18) . . . . ?
C8 C9 C10 C5 3.7(3) . . . . ?
C4 C10 C5 S3 -8.0(3) . . . . ?
C4 C10 C5 C6 176.13(19) . . . . ?
C2A C3A C4A S2A 173.53(16) . . . . ?
C2A C3A C4A C10A -4.8(3) . . . . ?
C7A C6A C5A S3A -176.95(16) . . . . ?
C7A C6A C5A C10A 3.4(3) . . . . ?
C5 C10 C4 S2 -8.8(3) . . . . ?
C5 C10 C4 C3 173.2(2) . . . . ?
C5 C6 C7 S4 178.58(16) . . . . ?
C5 C6 C7 C8 -0.7(3) . . . . ?
C14A N2A C8A C9A -117.28(19) . . . . ?
C14A N2A C8A C7A 64.1(2) . . . . ?
C11A N1A C1A C9A -112.5(2) . . . . ?
C11A N1A C1A C2A 66.6(2) . . . . ?
C12 N1 C1 C9 115.0(2) . . . . ?
C12 N1 C1 C2 -66.2(2) . . . . ?
C17A S3A C5A C10A -174.35(17) . . . . ?
C17A S3A C5A C6A 6.04(19) . . . . ?
C17 S3 C5 C10 -175.80(17) . . . . ?
C17 S3 C5 C6 0.19(19) . . . . ?
C13A N2A C8A C9A 108.5(2) . . . . ?
C13A N2A C8A C7A -70.2(2) . . . . ?
C1S C6S C5S C4S -0.4(4) . . . . ?
C1S C2S C3S C4S -0.7(4) . . . . ?
C16 S2 C4 C10 169.82(17) . . . . ?
C16 S2 C4 C3 -12.1(2) . . . . ?
C6S C1S C2S C3S 0.5(3) . . . . ?
C6S C5S C4S C3S 0.2(3) . . . . ?
C12A N1A C1A C9A 112.5(2) . . . . ?
C12A N1A C1A C2A -68.3(2) . . . . ?
C15A S1A C2A C1A -172.78(17) . . . . ?
C15A S1A C2A C3A 7.4(2) . . . . ?
C13 N2 C8 C9 113.2(2) . . . . ?
C13 N2 C8 C7 -66.8(3) . . . . ?
C11 N1 C1 C9 -111.6(2) . . . . ?
C11 N1 C1 C2 67.2(3) . . . . ?
C18 S4 C7 C6 -33.91(19) . . . . ?
C18 S4 C7 C8 145.34(19) . . . . ?
C14 N2 C8 C9 -113.4(2) . . . . ?
C14 N2 C8 C7 66.7(3) . . . . ?
C16A S2A C4A C10A 166.94(17) . . . . ?
C16A S2A C4A C3A -11.34(19) . . . . ?
C15 S1 C2 C1 173.10(18) . . . . ?
C15 S1 C2 C3 -6.3(2) . . . . ?
C18A S4A C7A C6A -58.84(18) . . . . ?
C18A S4A C7A C8A 122.37(19) . . . . ?
C2S C1S C6S C5S 0.0(3) . . . . ?
C2S C3S C4S C5S 0.3(3) . . . . ?
C7S C1S C6S C5S 179.9(2) . . . . ?
C7S C1S C2S C3S -179.4(2) . . . . ?
